data_4076335
loop_
_publ_author_name
'Ple\<sek, Jarom\'ir'
'Gr\"uner, Bohum\'ir'
'\<S\'icha, V\'aclav'
'B\>ohmer, Volker'
'C\'isa\<rov\'a, Ivana'

_publ_section_title
;
 The Zwitterion
 [8,8&#x2032;-\m-CH2O(CH3)-(1,2-C2B9H10)2-3,3&#x2032;-Co]0as a Versatile
 Building Block To Introduce Cobalt Bis(Dicarbollide) Ion into Organic
 Molecules
;
_journal_issue 5
_journal_name_full Organometallics
_journal_page_first 1703
_journal_paper_doi 10.1021/om200938n
_journal_volume 31
_journal_year 2012
_chemical_compound_source 'synthesized by the authors'
_chemical_formula_moiety 'C24 H40 B18 Co O P, 0.5(C H CL3)'
_chemical_formula_sum 'C24.5 H40.5 B18 Cl1.5 Co O P'
_chemical_formula_weight 688.72
_chemical_name_systematic
; 
 ? 
;
_space_group_IT_number 15
_symmetry_cell_setting monoclinic
_symmetry_space_group_name_Hall '-C 2yc'
_symmetry_space_group_name_H-M 'C 1 2/c 1'
_atom_sites_solution_hydrogens geom
_atom_sites_solution_primary direct
_atom_sites_solution_secondary difmap
_audit_creation_method SHELXL-97
_cell_angle_alpha 90.00
_cell_angle_beta 123.6951(4)
_cell_angle_gamma 90.00
_cell_formula_units_Z 16
_cell_length_a 38.2599(3)
_cell_length_b 12.90460(10)
_cell_length_c 34.2320(3)
_cell_measurement_reflns_used 16810
_cell_measurement_temperature 150(2)
_cell_measurement_theta_max 27.5
_cell_measurement_theta_min 1
_cell_volume 14061.9(2)
_computing_cell_refinement 'COLLECT and DENZO'
_computing_data_collection 'COLLECT (Hooft, 1998) and DENZO (Otwinowski & Minor, 1997)'
_computing_data_reduction 'COLLECT and DENZO'
_computing_structure_refinement 'SHELXL-97 (Sheldrick, 1997)'
_computing_structure_solution 'SIR92 (Altomare et al., 1994)'
_diffrn_ambient_temperature 150(2)
_diffrn_detector_area_resol_mean 9.091
_diffrn_measured_fraction_theta_full 0.999
_diffrn_measured_fraction_theta_max 0.999
_diffrn_measurement_device_type 'Nonius KappaCCD area detector'
_diffrn_measurement_method '\f and \w scans to fill the Ewald sphere'
_diffrn_radiation_monochromator graphite
_diffrn_radiation_source 'fine-focus sealed tube'
_diffrn_radiation_type MoK\a
_diffrn_radiation_wavelength 0.71073
_diffrn_reflns_av_R_equivalents 0.045
_diffrn_reflns_av_sigmaI/netI 0.0321
_diffrn_reflns_limit_h_max 49
_diffrn_reflns_limit_h_min -49
_diffrn_reflns_limit_k_max 16
_diffrn_reflns_limit_k_min -16
_diffrn_reflns_limit_l_max 44
_diffrn_reflns_limit_l_min -44
_diffrn_reflns_number 145843
_diffrn_reflns_theta_full 27.49
_diffrn_reflns_theta_max 27.49
_diffrn_reflns_theta_min 1.28
_diffrn_standards_number 0
_exptl_absorpt_coefficient_mu 0.671
_exptl_absorpt_correction_type none
_exptl_crystal_colour red
_exptl_crystal_density_diffrn 1.301
_exptl_crystal_density_method 'not measured'
_exptl_crystal_description bar
_exptl_crystal_F_000 5648
_exptl_crystal_size_max 0.35
_exptl_crystal_size_mid 0.3
_exptl_crystal_size_min 0.25
_platon_squeeze_details
;
;
_refine_diff_density_max 0.399
_refine_diff_density_min -0.419
_refine_diff_density_rms 0.058
_refine_ls_extinction_method none
_refine_ls_goodness_of_fit_ref 1.069
_refine_ls_hydrogen_treatment mixed
_refine_ls_matrix_type full
_refine_ls_number_parameters 973
_refine_ls_number_reflns 16131
_refine_ls_number_restraints 0
_refine_ls_restrained_S_all 1.069
_refine_ls_R_factor_all 0.0490
_refine_ls_R_factor_gt 0.0361
_refine_ls_shift/su_max 0.001
_refine_ls_shift/su_mean 0.000
_refine_ls_structure_factor_coef Fsqd
_refine_ls_weighting_details 'calc w=1/[\s^2^(Fo^2^)+(0.0590P)^2^+6.1233P] where P=(Fo^2^+2Fc^2^)/3'
_refine_ls_weighting_scheme calc
_refine_ls_wR_factor_gt 0.0989
_refine_ls_wR_factor_ref 0.1048
_reflns_number_gt 12691
_reflns_number_total 16131
_reflns_threshold_expression I>2\s(I)
_cod_data_source_file om200938n_si_001.cif
_cod_data_source_block 6d
_cod_original_sg_symbol_H-M 'C 2/c'
_cod_original_formula_sum 'C24.50 H40.50 B18 Cl1.50 Co O P'
_cod_database_code 4076335

loop_
_symmetry_equiv_pos_as_xyz
'x, y, z'
'-x, y, -z+1/2'
'x+1/2, y+1/2, z'
'-x+1/2, y+1/2, -z+1/2'
'-x, -y, -z'
'x, -y, z-1/2'
'-x+1/2, -y+1/2, -z'
'x+1/2, -y+1/2, z-1/2'

loop_
_atom_site_label
_atom_site_type_symbol
_atom_site_fract_x
_atom_site_fract_y
_atom_site_fract_z
_atom_site_U_iso_or_equiv
_atom_site_adp_type
_atom_site_occupancy
_atom_site_symmetry_multiplicity
_atom_site_calc_flag
_atom_site_refinement_flags
Co13 Co 0.096871(6) 0.640225(17) 0.167720(7) 0.01862(6) Uani 1 1 d .
Co23 Co 0.115347(7) 0.497995(16) -0.023090(8) 0.01877(6) Uani 1 1 d .
C11 C 0.12112(5) 0.49378(13) 0.18196(6) 0.0230(4) Uani 1 1 d .
H11 H 0.1421(7) 0.4897(15) 0.1773(8) 0.036(6) Uiso 1 1 d .
C12 C 0.07413(5) 0.50126(13) 0.13498(6) 0.0229(4) Uani 1 1 d .
H12 H 0.0734(6) 0.5035(14) 0.1071(8) 0.027(5) Uiso 1 1 d .
B14 B 0.12503(6) 0.54908(16) 0.22894(7) 0.0249(4) Uani 1 1 d .
H14 H 0.1566(6) 0.5735(14) 0.2583(7) 0.025(5) Uiso 1 1 d .
B15 B 0.12332(7) 0.41122(17) 0.22152(8) 0.0291(4) Uani 1 1 d .
H15 H 0.1515(6) 0.3673(15) 0.2442(7) 0.030(5) Uiso 1 1 d .
B16 B 0.09221(6) 0.38066(16) 0.16170(8) 0.0271(4) Uani 1 1 d .
H16 H 0.0994(6) 0.3285(17) 0.1461(8) 0.036(6) Uiso 1 1 d .
B17 B 0.04084(6) 0.56349(15) 0.14549(7) 0.0215(4) Uani 1 1 d .
H17 H 0.0122(6) 0.5980(15) 0.1160(7) 0.026(5) Uiso 1 1 d .
B18 B 0.07272(6) 0.59484(16) 0.20842(7) 0.0238(4) Uani 1 1 d .
B19 B 0.09187(7) 0.47079(17) 0.23790(8) 0.0287(4) Uani 1 1 d .
H19 H 0.0982(6) 0.4587(16) 0.2754(7) 0.034(5) Uiso 1 1 d .
B110 B 0.07083(7) 0.36854(17) 0.19579(9) 0.0312(5) Uani 1 1 d .
H110 H 0.0640(6) 0.2923(16) 0.2022(7) 0.031(5) Uiso 1 1 d .
B111 B 0.04059(6) 0.42478(16) 0.13915(8) 0.0272(4) Uani 1 1 d .
H111 H 0.0144(6) 0.3924(16) 0.1078(7) 0.033(5) Uiso 1 1 d .
B112 B 0.03939(7) 0.47996(17) 0.18580(8) 0.0273(4) Uani 1 1 d .
H112 H 0.0125(6) 0.4728(15) 0.1873(7) 0.026(5) Uiso 1 1 d .
C13 C 0.05110(8) 0.65210(19) 0.26035(10) 0.0520(6) Uani 1 1 d .
H13A H 0.0268 0.6080 0.2449 0.078 Uiso 1 1 calc R
H13B H 0.0444 0.7155 0.2694 0.078 Uiso 1 1 calc R
H13C H 0.0736 0.6177 0.2878 0.078 Uiso 1 1 calc R
C21 C 0.12458(5) 0.68548(14) 0.13363(6) 0.0230(4) Uani 1 1 d .
H21 H 0.1342(6) 0.6223(15) 0.1278(7) 0.024(5) Uiso 1 1 d .
C22 C 0.15073(5) 0.71815(14) 0.18851(6) 0.0246(4) Uani 1 1 d .
H22 H 0.1737(6) 0.6761(14) 0.2127(7) 0.022(5) Uiso 1 1 d .
B24 B 0.07363(6) 0.72369(15) 0.10496(7) 0.0221(4) Uani 1 1 d .
H24 H 0.0489(6) 0.6801(14) 0.0729(6) 0.022(5) Uiso 1 1 d .
B25 B 0.11135(6) 0.79026(17) 0.09828(8) 0.0277(4) Uani 1 1 d .
H25 H 0.1103(6) 0.7796(15) 0.0647(7) 0.031(5) Uiso 1 1 d .
B26 B 0.16094(7) 0.78385(17) 0.15211(8) 0.0296(4) Uani 1 1 d .
H26 H 0.1904(6) 0.7647(15) 0.1555(7) 0.031(5) Uiso 1 1 d .
B27 B 0.11955(6) 0.78148(16) 0.20240(7) 0.0232(4) Uani 1 1 d .
H27 H 0.1285(6) 0.7799(15) 0.2379(7) 0.031(5) Uiso 1 1 d .
B28 B 0.06832(6) 0.79229(15) 0.14753(6) 0.0197(4) Uani 1 1 d .
B29 B 0.07700(6) 0.86104(16) 0.10772(7) 0.0247(4) Uani 1 1 d .
H29 H 0.0535(6) 0.9110(15) 0.0797(7) 0.026(5) Uiso 1 1 d .
B210 B 0.13075(7) 0.89824(17) 0.13740(8) 0.0297(4) Uani 1 1 d .
H210 H 0.1403(7) 0.9691(18) 0.1319(8) 0.043(6) Uiso 1 1 d .
B211 B 0.15728(6) 0.84782(17) 0.19527(8) 0.0289(4) Uani 1 1 d .
H211 H 0.1854(6) 0.8793(15) 0.2243(7) 0.036(6) Uiso 1 1 d .
B212 B 0.10561(6) 0.89676(16) 0.16830(7) 0.0252(4) Uani 1 1 d .
H212 H 0.1006(6) 0.9657(16) 0.1820(7) 0.033(5) Uiso 1 1 d .
C23 C 0.02322(5) 0.80718(12) 0.14052(6) 0.0194(3) Uani 1 1 d .
H23A H 0.0240 0.7664 0.1648 0.023 Uiso 1 1 calc R
H23B H 0.0026 0.7749 0.1108 0.023 Uiso 1 1 calc R
O1 O 0.06349(4) 0.67396(10) 0.22979(4) 0.0292(3) Uani 1 1 d .
P1 P 0.002639(13) 0.93206(3) 0.140814(15) 0.01896(9) Uani 1 1 d .
C24 C -0.00114(5) 1.01893(13) 0.09765(6) 0.0212(3) Uani 1 1 d .
C25 C -0.03155(6) 0.99614(13) 0.05059(6) 0.0262(4) Uani 1 1 d .
H25A H -0.0493 0.9397 0.0430 0.031 Uiso 1 1 calc R
C26 C -0.03518(6) 1.05708(15) 0.01555(7) 0.0330(4) Uani 1 1 d .
H26A H -0.0554 1.0418 -0.0157 0.040 Uiso 1 1 calc R
C27 C -0.00866(7) 1.14132(15) 0.02683(7) 0.0352(4) Uani 1 1 d .
H27A H -0.0112 1.1825 0.0031 0.042 Uiso 1 1 calc R
C28 C 0.02155(6) 1.16414(14) 0.07317(7) 0.0311(4) Uani 1 1 d .
H28 H 0.0394 1.2204 0.0805 0.037 Uiso 1 1 calc R
C29 C 0.02547(5) 1.10319(13) 0.10901(6) 0.0250(4) Uani 1 1 d .
H29A H 0.0457 1.1188 0.1402 0.030 Uiso 1 1 calc R
C210 C 0.03125(5) 0.98887(13) 0.19822(6) 0.0229(4) Uani 1 1 d .
C211 C 0.05945(6) 0.92860(15) 0.23685(6) 0.0303(4) Uani 1 1 d .
H21A H 0.0651 0.8609 0.2326 0.036 Uiso 1 1 calc R
C212 C 0.07909(7) 0.96934(17) 0.28156(7) 0.0406(5) Uani 1 1 d .
H21B H 0.0979 0.9291 0.3074 0.049 Uiso 1 1 calc R
C213 C 0.07078(7) 1.06978(18) 0.28793(7) 0.0436(5) Uani 1 1 d .
H213 H 0.0839 1.0968 0.3181 0.052 Uiso 1 1 calc R
C214 C 0.04297(7) 1.13061(16) 0.24967(8) 0.0386(5) Uani 1 1 d .
H214 H 0.0378 1.1985 0.2542 0.046 Uiso 1 1 calc R
C215 C 0.02283(6) 1.09039(15) 0.20466(7) 0.0303(4) Uani 1 1 d .
H215 H 0.0038 1.1308 0.1789 0.036 Uiso 1 1 calc R
C216 C -0.05091(5) 0.91302(13) 0.12398(6) 0.0210(3) Uani 1 1 d .
C217 C -0.06364(5) 0.81899(14) 0.13259(6) 0.0248(4) Uani 1 1 d .
H217 H -0.0444 0.7655 0.1478 0.030 Uiso 1 1 calc R
C218 C -0.10517(6) 0.80575(14) 0.11826(7) 0.0297(4) Uani 1 1 d .
H218 H -0.1137 0.7430 0.1237 0.036 Uiso 1 1 calc R
C219 C -0.13389(6) 0.88465(15) 0.09601(7) 0.0307(4) Uani 1 1 d .
H219 H -0.1617 0.8748 0.0862 0.037 Uiso 1 1 calc R
C220 C -0.12125(6) 0.97879(15) 0.08830(7) 0.0307(4) Uani 1 1 d .
H220 H -0.1405 1.0325 0.0737 0.037 Uiso 1 1 calc R
C221 C -0.08002(6) 0.99293(13) 0.10234(7) 0.0263(4) Uani 1 1 d .
H221 H -0.0717 1.0564 0.0973 0.032 Uiso 1 1 calc R
C31 C 0.08965(6) 0.64202(14) -0.04497(6) 0.0255(4) Uani 1 1 d .
H31 H 0.0720(6) 0.6555(15) -0.0357(7) 0.030(5) Uiso 1 1 d .
C32 C 0.07423(6) 0.56216(14) -0.08793(6) 0.0251(4) Uani 1 1 d .
H32 H 0.0474(6) 0.5302(15) -0.1015(7) 0.028(5) Uiso 1 1 d .
B34 B 0.14294(6) 0.64432(15) -0.00769(7) 0.0248(4) Uani 1 1 d .
H34 H 0.1571(7) 0.6709(17) 0.0281(8) 0.047(6) Uiso 1 1 d .
B35 B 0.08630(7) 0.60453(17) -0.12593(8) 0.0297(4) Uani 1 1 d .
H35 H 0.0664(6) 0.5838(14) -0.1617(7) 0.024(5) Uiso 1 1 d .
B36 B 0.06916(7) 0.69245(17) -0.10010(8) 0.0317(5) Uani 1 1 d .
H36 H 0.0384(7) 0.7270(16) -0.1192(7) 0.038(6) Uiso 1 1 d .
B37 B 0.11485(6) 0.50163(15) -0.08483(7) 0.0239(4) Uani 1 1 d .
H37 H 0.1106(5) 0.4239(14) -0.1013(6) 0.019(4) Uiso 1 1 d .
B38 B 0.16247(6) 0.55416(15) -0.03355(7) 0.0238(4) Uani 1 1 d .
B39 B 0.15934(7) 0.69319(16) -0.04391(8) 0.0293(4) Uani 1 1 d .
H39 H 0.1876(6) 0.7378(15) -0.0308(7) 0.028(5) Uiso 1 1 d .
B310 B 0.11426(7) 0.72205(17) -0.10042(8) 0.0335(5) Uani 1 1 d .
H310 H 0.1147(6) 0.7846(15) -0.1226(7) 0.027(5) Uiso 1 1 d .
B311 B 0.14171(7) 0.60478(17) -0.09196(7) 0.0282(4) Uani 1 1 d .
H311 H 0.1586(6) 0.5906(15) -0.1088(7) 0.032(5) Uiso 1 1 d .
B312 B 0.11403(7) 0.74527(17) -0.04938(8) 0.0317(5) Uani 1 1 d .
H312 H 0.1117(6) 0.8190(15) -0.0351(7) 0.025(5) Uiso 1 1 d .
C33 C 0.23636(6) 0.54403(17) -0.00920(8) 0.0372(5) Uani 1 1 d .
H33A H 0.2287 0.5502 -0.0410 0.056 Uiso 1 1 calc R
H33B H 0.2599 0.4981 0.0079 0.056 Uiso 1 1 calc R
H33C H 0.2437 0.6110 0.0055 0.056 Uiso 1 1 calc R
C41 C 0.07015(5) 0.43375(13) -0.01580(6) 0.0219(3) Uani 1 1 d .
H41 H 0.0422(6) 0.4656(13) -0.0391(6) 0.015(4) Uiso 1 1 d .
C42 C 0.08918(5) 0.35361(13) -0.03553(6) 0.0208(3) Uani 1 1 d .
H42 H 0.0720(6) 0.3434(15) -0.0706(7) 0.030(5) Uiso 1 1 d .
B44 B 0.10871(6) 0.49344(15) 0.03402(7) 0.0226(4) Uani 1 1 d .
H44 H 0.1030(6) 0.5711(16) 0.0431(7) 0.035(5) Uiso 1 1 d .
B45 B 0.07730(6) 0.39071(17) 0.03495(7) 0.0262(4) Uani 1 1 d .
H45 H 0.0538(6) 0.4113(15) 0.0425(7) 0.027(5) Uiso 1 1 d .
B46 B 0.06431(6) 0.30255(16) -0.01036(7) 0.0249(4) Uani 1 1 d .
H46 H 0.0326(6) 0.2711(14) -0.0337(7) 0.026(5) Uiso 1 1 d .
B47 B 0.14257(6) 0.35174(14) -0.00158(7) 0.0198(4) Uani 1 1 d .
H47 H 0.1586(6) 0.3293(15) -0.0169(7) 0.026(5) Uiso 1 1 d .
B48 B 0.15754(6) 0.43858(15) 0.04705(7) 0.0209(4) Uani 1 1 d .
B49 B 0.13245(6) 0.39066(16) 0.07510(7) 0.0241(4) Uani 1 1 d .
H49 H 0.1480(6) 0.4071(14) 0.1126(7) 0.024(5) Uiso 1 1 d .
B410 B 0.10560(6) 0.27244(17) 0.04763(7) 0.0262(4) Uani 1 1 d .
H410 H 0.1036(7) 0.2084(17) 0.0665(8) 0.042(6) Uiso 1 1 d .
B411 B 0.11119(6) 0.24965(16) 0.00001(7) 0.0242(4) Uani 1 1 d .
H411 H 0.1100(6) 0.1769(16) -0.0162(7) 0.029(5) Uiso 1 1 d .
B412 B 0.15375(6) 0.30249(15) 0.05311(7) 0.0227(4) Uani 1 1 d .
H412 H 0.1808(6) 0.2562(14) 0.0752(7) 0.026(5) Uiso 1 1 d .
O2 O 0.20182(4) 0.50371(9) -0.00914(5) 0.0283(3) Uani 1 1 d .
P2 P 0.247773(13) 0.44341(3) 0.130351(15) 0.02235(10) Uani 1 1 d .
C43 C 0.20226(5) 0.49789(13) 0.07968(6) 0.0235(4) Uani 1 1 d .
H43A H 0.1963 0.5614 0.0901 0.028 Uiso 1 1 calc R
H43B H 0.2108 0.5184 0.0589 0.028 Uiso 1 1 calc R
C44 C 0.23855(5) 0.40204(15) 0.17427(6) 0.0274(4) Uani 1 1 d .
C45 C 0.23446(6) 0.47571(18) 0.20105(7) 0.0348(4) Uani 1 1 d .
H45A H 0.2362 0.5459 0.1961 0.042 Uiso 1 1 calc R
C46 C 0.22782(6) 0.4443(2) 0.23520(7) 0.0465(6) Uani 1 1 d .
H46A H 0.2256 0.4935 0.2536 0.056 Uiso 1 1 calc R
C47 C 0.22445(6) 0.3403(2) 0.24195(8) 0.0512(7) Uani 1 1 d .
H47A H 0.2204 0.3196 0.2652 0.061 Uiso 1 1 calc R
C48 C 0.22704(6) 0.2672(2) 0.21443(8) 0.0464(6) Uani 1 1 d .
H48 H 0.2238 0.1974 0.2184 0.056 Uiso 1 1 calc R
C49 C 0.23447(6) 0.29724(17) 0.18069(7) 0.0356(5) Uani 1 1 d .
H49A H 0.2367 0.2476 0.1625 0.043 Uiso 1 1 calc R
C410 C 0.27007(5) 0.33645(14) 0.11760(6) 0.0249(4) Uani 1 1 d .
C411 C 0.25407(6) 0.30446(15) 0.07201(6) 0.0287(4) Uani 1 1 d .
H41A H 0.2315 0.3393 0.0468 0.034 Uiso 1 1 calc R
C412 C 0.27203(6) 0.21975(15) 0.06430(8) 0.0352(4) Uani 1 1 d .
H41B H 0.2612 0.1975 0.0338 0.042 Uiso 1 1 calc R
C413 C 0.30592(6) 0.16839(16) 0.10187(8) 0.0384(5) Uani 1 1 d .
H413 H 0.3175 0.1112 0.0966 0.046 Uiso 1 1 calc R
C414 C 0.32249(6) 0.20240(16) 0.14728(8) 0.0391(5) Uani 1 1 d .
H414 H 0.3456 0.1689 0.1724 0.047 Uiso 1 1 calc R
C415 C 0.30478(6) 0.28554(16) 0.15517(7) 0.0333(4) Uani 1 1 d .
H415 H 0.3159 0.3081 0.1857 0.040 Uiso 1 1 calc R
C416 C 0.28667(5) 0.54522(14) 0.15586(6) 0.0266(4) Uani 1 1 d .
C417 C 0.28773(6) 0.61737(17) 0.12644(7) 0.0408(5) Uani 1 1 d .
H417 H 0.2682 0.6133 0.0942 0.049 Uiso 1 1 calc R
C418 C 0.31760(7) 0.69530(17) 0.14467(8) 0.0448(5) Uani 1 1 d .
H418 H 0.3181 0.7431 0.1247 0.054 Uiso 1 1 calc R
C419 C 0.34653(6) 0.70217(16) 0.19236(8) 0.0390(5) Uani 1 1 d .
H419 H 0.3663 0.7553 0.2046 0.047 Uiso 1 1 calc R
C420 C 0.34623(6) 0.63057(18) 0.22179(8) 0.0439(5) Uani 1 1 d .
H420 H 0.3660 0.6351 0.2540 0.053 Uiso 1 1 calc R
C421 C 0.31674(6) 0.55154(16) 0.20405(7) 0.0362(5) Uani 1 1 d .
H421 H 0.3170 0.5028 0.2242 0.043 Uiso 1 1 calc R

loop_
_atom_site_aniso_label
_atom_site_aniso_U_11
_atom_site_aniso_U_22
_atom_site_aniso_U_33
_atom_site_aniso_U_23
_atom_site_aniso_U_13
_atom_site_aniso_U_12
Co13 0.01668(11) 0.02109(12) 0.01567(11) 0.00029(8) 0.00745(9) 0.00006(8)
Co23 0.01789(12) 0.01881(12) 0.01777(12) 0.00092(8) 0.00874(10) 0.00006(8)
C11 0.0182(8) 0.0241(9) 0.0253(9) 0.0025(7) 0.0113(7) 0.0024(6)
C12 0.0228(9) 0.0210(9) 0.0225(9) -0.0015(7) 0.0111(7) 0.0003(6)
B14 0.0227(10) 0.0299(11) 0.0196(9) 0.0055(8) 0.0102(8) 0.0051(8)
B15 0.0272(10) 0.0286(11) 0.0331(11) 0.0087(9) 0.0176(9) 0.0052(8)
B16 0.0276(11) 0.0224(10) 0.0356(11) -0.0005(8) 0.0201(10) 0.0006(8)
B17 0.0196(9) 0.0216(9) 0.0215(9) -0.0010(7) 0.0102(8) -0.0002(7)
B18 0.0243(10) 0.0269(10) 0.0203(9) 0.0023(8) 0.0124(8) 0.0020(8)
B19 0.0290(11) 0.0293(11) 0.0287(11) 0.0080(9) 0.0165(9) 0.0062(9)
B110 0.0311(11) 0.0241(11) 0.0426(13) 0.0057(9) 0.0231(10) 0.0022(8)
B111 0.0239(10) 0.0228(10) 0.0341(11) -0.0023(8) 0.0157(9) -0.0009(8)
B112 0.0251(10) 0.0283(11) 0.0303(11) 0.0023(8) 0.0165(9) 0.0016(8)
C13 0.0710(16) 0.0487(14) 0.0714(17) -0.0134(12) 0.0614(15) -0.0110(12)
C21 0.0222(8) 0.0270(9) 0.0203(8) 0.0003(7) 0.0121(7) 0.0006(7)
C22 0.0175(8) 0.0299(9) 0.0226(9) 0.0003(7) 0.0088(7) -0.0003(7)
B24 0.0218(9) 0.0266(10) 0.0164(9) 0.0017(8) 0.0096(8) 0.0020(8)
B25 0.0283(10) 0.0299(11) 0.0280(11) 0.0047(9) 0.0175(9) 0.0010(8)
B26 0.0256(10) 0.0318(11) 0.0355(12) 0.0010(9) 0.0194(9) -0.0017(9)
B27 0.0192(9) 0.0256(10) 0.0193(9) -0.0031(8) 0.0072(8) -0.0017(7)
B28 0.0204(9) 0.0205(9) 0.0153(8) -0.0001(7) 0.0082(7) 0.0001(7)
B29 0.0275(10) 0.0263(10) 0.0222(10) 0.0020(8) 0.0150(8) 0.0003(8)
B210 0.0300(11) 0.0270(11) 0.0365(12) 0.0011(9) 0.0211(10) -0.0038(9)
B211 0.0207(10) 0.0302(11) 0.0317(11) -0.0052(9) 0.0119(9) -0.0050(8)
B212 0.0237(10) 0.0246(10) 0.0261(10) -0.0029(8) 0.0131(8) -0.0038(8)
C23 0.0189(8) 0.0190(8) 0.0156(7) -0.0001(6) 0.0067(6) 0.0008(6)
O1 0.0397(7) 0.0287(7) 0.0263(7) 0.0018(5) 0.0227(6) 0.0044(6)
P1 0.0206(2) 0.0186(2) 0.0170(2) -0.00020(16) 0.01001(17) -0.00055(16)
C24 0.0225(8) 0.0214(8) 0.0212(8) 0.0017(7) 0.0131(7) 0.0020(6)
C25 0.0279(9) 0.0256(9) 0.0227(9) -0.0014(7) 0.0126(8) -0.0053(7)
C26 0.0365(10) 0.0361(11) 0.0221(9) 0.0024(8) 0.0135(8) -0.0033(8)
C27 0.0455(12) 0.0321(10) 0.0326(10) 0.0088(8) 0.0245(9) 0.0009(9)
C28 0.0383(11) 0.0257(10) 0.0356(11) -0.0003(8) 0.0246(9) -0.0046(8)
C29 0.0268(9) 0.0241(9) 0.0253(9) -0.0029(7) 0.0151(8) -0.0009(7)
C210 0.0248(9) 0.0253(9) 0.0204(8) -0.0037(7) 0.0137(7) -0.0056(7)
C211 0.0362(10) 0.0298(10) 0.0221(9) -0.0018(7) 0.0143(8) -0.0050(8)
C212 0.0496(13) 0.0447(12) 0.0211(9) -0.0022(9) 0.0157(9) -0.0132(10)
C213 0.0586(14) 0.0523(14) 0.0283(10) -0.0191(10) 0.0294(11) -0.0280(11)
C214 0.0536(13) 0.0338(11) 0.0456(12) -0.0174(9) 0.0382(11) -0.0170(9)
C215 0.0353(10) 0.0279(10) 0.0349(10) -0.0055(8) 0.0240(9) -0.0045(8)
C216 0.0220(8) 0.0218(8) 0.0196(8) -0.0013(6) 0.0117(7) -0.0003(6)
C217 0.0282(9) 0.0224(9) 0.0282(9) 0.0011(7) 0.0184(8) 0.0033(7)
C218 0.0358(10) 0.0241(9) 0.0389(11) -0.0040(8) 0.0268(9) -0.0049(8)
C219 0.0243(9) 0.0349(10) 0.0355(10) -0.0061(8) 0.0182(8) -0.0036(8)
C220 0.0255(9) 0.0295(10) 0.0346(10) 0.0023(8) 0.0152(8) 0.0041(7)
C221 0.0271(9) 0.0215(9) 0.0302(10) 0.0028(7) 0.0157(8) 0.0006(7)
C31 0.0249(9) 0.0226(9) 0.0263(9) 0.0031(7) 0.0124(8) 0.0047(7)
C32 0.0217(9) 0.0270(9) 0.0226(9) 0.0037(7) 0.0098(7) 0.0014(7)
B34 0.0232(10) 0.0198(9) 0.0258(10) 0.0021(8) 0.0102(8) -0.0011(7)
B35 0.0292(11) 0.0317(11) 0.0252(11) 0.0069(9) 0.0132(9) 0.0017(9)
B36 0.0313(11) 0.0281(11) 0.0313(11) 0.0092(9) 0.0147(10) 0.0064(9)
B37 0.0254(10) 0.0256(10) 0.0215(10) 0.0024(8) 0.0136(8) 0.0005(8)
B38 0.0241(10) 0.0221(10) 0.0256(10) 0.0025(8) 0.0140(8) -0.0021(8)
B39 0.0306(11) 0.0224(10) 0.0327(11) 0.0047(8) 0.0161(9) -0.0014(8)
B310 0.0361(12) 0.0271(11) 0.0347(12) 0.0108(9) 0.0181(10) 0.0025(9)
B311 0.0308(11) 0.0280(11) 0.0275(11) 0.0063(8) 0.0173(9) 0.0006(8)
B312 0.0341(12) 0.0221(10) 0.0353(12) 0.0076(9) 0.0171(10) 0.0043(8)
C33 0.0253(10) 0.0434(12) 0.0431(12) 0.0043(10) 0.0191(9) -0.0033(8)
C41 0.0179(8) 0.0261(9) 0.0198(8) -0.0018(7) 0.0093(7) -0.0017(7)
C42 0.0199(8) 0.0222(8) 0.0189(8) -0.0012(6) 0.0099(7) -0.0021(6)
B44 0.0218(9) 0.0258(10) 0.0201(9) -0.0029(8) 0.0115(8) -0.0012(7)
B45 0.0225(10) 0.0361(11) 0.0204(10) -0.0038(8) 0.0122(8) -0.0047(8)
B46 0.0228(10) 0.0286(11) 0.0223(10) -0.0013(8) 0.0119(8) -0.0059(8)
B47 0.0186(9) 0.0188(9) 0.0200(9) 0.0000(7) 0.0094(8) -0.0002(7)
B48 0.0195(9) 0.0222(10) 0.0176(9) 0.0001(7) 0.0082(8) -0.0018(7)
B49 0.0216(9) 0.0293(10) 0.0188(9) -0.0008(8) 0.0097(8) -0.0037(8)
B410 0.0241(10) 0.0307(11) 0.0219(10) 0.0014(8) 0.0116(8) -0.0054(8)
B411 0.0238(10) 0.0233(10) 0.0230(10) -0.0007(8) 0.0115(8) -0.0032(8)
B412 0.0211(9) 0.0243(10) 0.0203(9) 0.0024(8) 0.0100(8) -0.0024(8)
O2 0.0201(6) 0.0318(7) 0.0341(7) 0.0086(5) 0.0157(6) 0.0021(5)
P2 0.0183(2) 0.0253(2) 0.0184(2) 0.00014(17) 0.00696(17) -0.00343(17)
C43 0.0193(8) 0.0235(9) 0.0200(8) -0.0001(7) 0.0062(7) -0.0018(6)
C44 0.0166(8) 0.0403(11) 0.0206(9) 0.0026(8) 0.0074(7) -0.0017(7)
C45 0.0217(9) 0.0514(12) 0.0253(10) 0.0044(9) 0.0094(8) 0.0075(8)
C46 0.0260(10) 0.0818(18) 0.0305(11) 0.0081(11) 0.0149(9) 0.0199(11)
C47 0.0245(10) 0.095(2) 0.0374(12) 0.0293(13) 0.0190(10) 0.0163(11)
C48 0.0313(11) 0.0630(15) 0.0416(12) 0.0215(11) 0.0181(10) -0.0014(10)
C49 0.0263(10) 0.0439(12) 0.0302(10) 0.0057(9) 0.0118(8) -0.0063(8)
C410 0.0197(8) 0.0263(9) 0.0251(9) 0.0032(7) 0.0102(7) -0.0014(7)
C411 0.0231(9) 0.0343(10) 0.0261(9) 0.0014(8) 0.0120(8) -0.0013(7)
C412 0.0343(10) 0.0358(11) 0.0409(11) -0.0056(9) 0.0242(9) -0.0032(8)
C413 0.0374(11) 0.0300(10) 0.0568(14) 0.0043(9) 0.0317(11) 0.0037(8)
C414 0.0334(11) 0.0401(12) 0.0441(12) 0.0162(10) 0.0217(10) 0.0114(9)
C415 0.0300(10) 0.0370(11) 0.0266(10) 0.0063(8) 0.0117(8) 0.0040(8)
C416 0.0213(8) 0.0277(9) 0.0270(9) -0.0021(7) 0.0111(7) -0.0032(7)
C417 0.0361(11) 0.0443(12) 0.0303(11) 0.0023(9) 0.0111(9) -0.0161(9)
C418 0.0377(12) 0.0403(12) 0.0494(13) 0.0054(10) 0.0197(11) -0.0120(9)
C419 0.0275(10) 0.0313(11) 0.0525(13) -0.0141(10) 0.0187(10) -0.0098(8)
C420 0.0304(11) 0.0495(13) 0.0353(11) -0.0108(10) 0.0079(9) -0.0124(9)
C421 0.0289(10) 0.0396(11) 0.0273(10) -0.0009(8) 0.0075(8) -0.0079(8)

loop_
_atom_type_symbol
_atom_type_description
_atom_type_scat_dispersion_real
_atom_type_scat_dispersion_imag
_atom_type_scat_source
C C 0.0033 0.0016 'International Tables Vol C Tables 4.2.6.8 and 6.1.1.4'
H H 0.0000 0.0000 'International Tables Vol C Tables 4.2.6.8 and 6.1.1.4'
B B 0.0013 0.0007 'International Tables Vol C Tables 4.2.6.8 and 6.1.1.4'
O O 0.0106 0.0060 'International Tables Vol C Tables 4.2.6.8 and 6.1.1.4'
P P 0.1023 0.0942 'International Tables Vol C Tables 4.2.6.8 and 6.1.1.4'
Co Co 0.3494 0.9721 'International Tables Vol C Tables 4.2.6.8 and 6.1.1.4'
Cl Cl 0.1484 0.1585 'International Tables Vol C Tables 4.2.6.8 and 6.1.1.4'

loop_
_geom_angle_atom_site_label_1
_geom_angle_atom_site_label_2
_geom_angle_atom_site_label_3
_geom_angle
C22 Co13 C12 131.95(7)
C22 Co13 C11 97.83(7)
C12 Co13 C11 46.76(7)
C22 Co13 C21 46.73(7)
C12 Co13 C21 97.80(7)
C11 Co13 C21 95.14(7)
C22 Co13 B27 49.26(7)
C12 Co13 B27 178.42(8)
C11 Co13 B27 133.11(7)
C21 Co13 B27 83.78(8)
C22 Co13 B17 178.62(8)
C12 Co13 B17 48.84(7)
C11 Co13 B17 83.48(7)
C21 Co13 B17 132.82(7)
B27 Co13 B17 129.97(8)
C22 Co13 B14 93.92(8)
C12 Co13 B14 83.24(8)
C11 Co13 B14 48.03(8)
C21 Co13 B14 125.83(7)
B27 Co13 B14 95.75(8)
B17 Co13 B14 87.29(8)
C22 Co13 B24 82.91(7)
C12 Co13 B24 94.54(8)
C11 Co13 B24 126.51(7)
C21 Co13 B24 48.18(7)
B27 Co13 B24 86.59(8)
B17 Co13 B24 95.96(8)
B14 Co13 B24 173.39(8)
C22 Co13 B18 128.91(7)
C12 Co13 B18 84.85(8)
C11 Co13 B18 83.93(7)
C21 Co13 B18 175.43(7)
B27 Co13 B18 93.57(8)
B17 Co13 B18 51.59(8)
B14 Co13 B18 50.61(8)
B24 Co13 B18 135.54(7)
C22 Co13 B28 84.10(7)
C12 Co13 B28 129.56(7)
C11 Co13 B28 175.99(7)
C21 Co13 B28 83.60(7)
B27 Co13 B28 50.62(7)
B17 Co13 B28 94.56(7)
B14 Co13 B28 135.52(7)
B24 Co13 B28 50.11(7)
B18 Co13 B28 97.62(7)
C31 Co23 C42 132.28(7)
C31 Co23 C32 46.50(7)
C42 Co23 C32 98.59(7)
C31 Co23 C41 98.36(7)
C42 Co23 C41 46.35(6)
C32 Co23 C41 95.88(7)
C31 Co23 B47 178.38(8)
C42 Co23 B47 48.62(7)
C32 Co23 B47 132.91(7)
C41 Co23 B47 83.16(7)
C31 Co23 B34 48.76(7)
C42 Co23 B34 177.81(7)
C32 Co23 B34 83.38(8)
C41 Co23 B34 132.67(8)
B47 Co23 B34 130.39(8)
C31 Co23 B37 82.94(8)
C42 Co23 B37 94.62(7)
C32 Co23 B37 47.94(7)
C41 Co23 B37 126.31(7)
B47 Co23 B37 95.71(8)
B34 Co23 B37 87.41(8)
C31 Co23 B44 94.84(8)
C42 Co23 B44 82.58(7)
C32 Co23 B44 126.87(7)
C41 Co23 B44 48.17(7)
B47 Co23 B44 86.60(8)
B34 Co23 B44 95.48(8)
B37 Co23 B44 173.81(8)
C31 Co23 B38 84.82(7)
C42 Co23 B38 129.16(7)
C32 Co23 B38 83.93(7)
C41 Co23 B38 175.46(7)
B47 Co23 B38 93.63(7)
B34 Co23 B38 51.85(8)
B37 Co23 B38 50.65(8)
B44 Co23 B38 135.06(8)
C31 Co23 B48 129.98(7)
C42 Co23 B48 83.43(7)
C32 Co23 B48 176.26(7)
C41 Co23 B48 83.22(7)
B47 Co23 B48 50.66(7)
B34 Co23 B48 94.54(7)
B37 Co23 B48 135.23(8)
B44 Co23 B48 50.11(7)
B38 Co23 B48 97.26(7)
C12 C11 B15 111.61(14)
C12 C11 B14 112.57(14)
B15 C11 B14 64.15(12)
C12 C11 B16 62.66(11)
B15 C11 B16 61.62(12)
B14 C11 B16 115.99(14)
C12 C11 Co13 66.45(8)
B15 C11 Co13 126.12(12)
B14 C11 Co13 67.95(9)
B16 C11 Co13 125.55(12)
C12 C11 H11 115.8(15)
B15 C11 H11 116.9(14)
B14 C11 H11 125.1(14)
B16 C11 H11 108.3(13)
Co13 C11 H11 110.0(13)
C11 C12 B111 111.04(14)
C11 C12 B17 111.51(14)
B111 C12 B17 64.21(12)
C11 C12 B16 61.73(11)
B111 C12 B16 62.10(11)
B17 C12 B16 115.83(14)
C11 C12 Co13 66.79(8)
B111 C12 Co13 125.56(12)
B17 C12 Co13 67.05(9)
B16 C12 Co13 125.02(12)
C11 C12 H12 113.8(12)
B111 C12 H12 120.5(12)
B17 C12 H12 126.5(12)
B16 C12 H12 109.9(11)
Co13 C12 H12 107.2(11)
C11 B14 B19 103.28(15)
C11 B14 B15 57.91(11)
B19 B14 B15 59.12(12)
C11 B14 B18 105.84(13)
B19 B14 B18 60.77(11)
B15 B14 B18 108.81(14)
C11 B14 Co13 64.02(9)
B19 B14 Co13 118.01(12)
B15 B14 Co13 117.07(13)
B18 B14 Co13 65.60(9)
C11 B14 H14 117.5(10)
B19 B14 H14 122.0(10)
B15 B14 H14 110.4(10)
B18 B14 H14 132.3(10)
Co13 B14 H14 116.4(10)
C11 B15 B16 60.29(12)
C11 B15 B19 103.96(14)
B16 B15 B19 109.26(15)
C11 B15 B110 104.99(15)
B16 B15 B110 60.10(12)
B19 B15 B110 60.57(12)
C11 B15 B14 57.94(11)
B16 B15 B14 109.70(15)
B19 B15 B14 59.98(12)
B110 B15 B14 108.70(14)
C11 B15 H15 119.7(10)
B16 B15 H15 119.0(11)
B19 B15 H15 126.0(11)
B110 B15 H15 126.8(10)
B14 B15 H15 118.5(11)
C11 B16 C12 55.61(10)
C11 B16 B15 58.09(11)
C12 B16 B15 103.13(14)
C11 B16 B110 103.76(15)
C12 B16 B110 103.39(14)
B15 B16 B110 60.65(13)
C11 B16 B111 102.38(14)
C12 B16 B111 57.41(11)
B15 B16 B111 107.93(15)
B110 B16 B111 60.14(12)
C11 B16 H16 118.9(12)
C12 B16 H16 118.2(12)
B15 B16 H16 124.9(12)
B110 B16 H16 131.9(12)
B111 B16 H16 124.2(12)
C12 B17 B112 103.13(14)
C12 B17 B111 57.42(10)
B112 B17 B111 59.36(12)
C12 B17 B18 105.28(13)
B112 B17 B18 60.62(11)
B111 B17 B18 108.40(14)
C12 B17 Co13 64.10(8)
B112 B17 Co13 118.28(12)
B111 B17 Co13 116.84(11)
B18 B17 Co13 65.68(9)
C12 B17 H17 118.9(10)
B112 B17 H17 121.1(10)
B111 B17 H17 111.0(10)
B18 B17 H17 131.8(10)
Co13 B17 H17 116.5(10)
O1 B18 B14 125.10(15)
O1 B18 B19 119.32(15)
B14 B18 B19 58.62(11)
O1 B18 B112 119.42(15)
B14 B18 B112 105.13(14)
B19 B18 B112 59.40(12)
O1 B18 B17 124.97(15)
B14 B18 B17 104.75(13)
B19 B18 B17 104.96(14)
B112 B18 B17 58.02(11)
O1 B18 Co13 117.59(13)
B14 B18 Co13 63.79(9)
B19 B18 Co13 114.64(12)
B112 B18 Co13 113.53(12)
B17 B18 Co13 62.74(8)
B15 B19 B14 60.90(12)
B15 B19 B110 60.09(12)
B14 B19 B110 109.06(15)
B15 B19 B112 107.22(15)
B14 B19 B112 107.56(14)
B110 B19 B112 59.56(12)
B15 B19 B18 110.12(14)
B14 B19 B18 60.61(11)
B110 B19 B18 109.93(15)
B112 B19 B18 60.53(11)
B15 B19 H19 121.7(10)
B14 B19 H19 122.0(10)
B110 B19 H19 120.7(10)
B112 B19 H19 122.0(10)
B18 B19 H19 119.9(10)
B16 B110 B111 60.05(12)
B16 B110 B15 59.25(12)
B111 B110 B15 106.76(15)
B16 B110 B112 108.22(15)
B111 B110 B112 59.84(12)
B15 B110 B112 107.60(15)
B16 B110 B19 107.58(15)
B111 B110 B19 108.04(15)
B15 B110 B19 59.34(12)
B112 B110 B19 60.79(12)
B16 B110 H110 118.2(11)
B111 B110 H110 121.0(11)
B15 B110 H110 121.4(11)
B112 B110 H110 124.4(10)
B19 B110 H110 124.5(11)
C12 B111 B16 60.49(11)
C12 B111 B110 105.47(14)
B16 B111 B110 59.81(12)
C12 B111 B112 104.02(14)
B16 B111 B112 108.47(15)
B110 B111 B112 60.39(12)
C12 B111 B17 58.37(11)
B16 B111 B17 109.69(14)
B110 B111 B17 108.57(15)
B112 B111 B17 59.57(11)
C12 B111 H111 118.6(11)
B16 B111 H111 120.7(11)
B110 B111 H111 128.3(11)
B112 B111 H111 125.8(11)
B17 B111 H111 116.8(11)
B111 B112 B17 61.07(12)
B111 B112 B110 59.78(12)
B17 B112 B110 109.29(15)
B111 B112 B19 107.09(15)
B17 B112 B19 108.11(14)
B110 B112 B19 59.65(12)
B111 B112 B18 110.35(14)
B17 B112 B18 61.36(11)
B110 B112 B18 109.63(14)
B19 B112 B18 60.07(11)
B111 B112 H112 121.2(11)
B17 B112 H112 122.6(11)
B110 B112 H112 119.3(10)
B19 B112 H112 121.6(11)
B18 B112 H112 121.2(10)
O1 C13 H13A 109.5
O1 C13 H13B 109.5
H13A C13 H13B 109.5
O1 C13 H13C 109.5
H13A C13 H13C 109.5
H13B C13 H13C 109.5
C22 C21 B25 111.62(14)
C22 C21 B24 111.56(13)
B25 C21 B24 64.10(11)
C22 C21 B26 61.91(11)
B25 C21 B26 62.26(12)
B24 C21 B26 115.61(14)
C22 C21 Co13 66.15(8)
B25 C21 Co13 126.19(12)
B24 C21 Co13 67.75(9)
B26 C21 Co13 124.63(12)
C22 C21 H21 113.7(12)
B25 C21 H21 121.7(11)
B24 C21 H21 125.1(11)
B26 C21 H21 112.2(11)
Co13 C21 H21 104.9(11)
C21 C22 B211 111.48(15)
C21 C22 B27 111.60(13)
B211 C22 B27 64.11(12)
C21 C22 B26 62.02(11)
B211 C22 B26 62.31(12)
B27 C22 B26 115.95(14)
C21 C22 Co13 67.13(8)
B211 C22 Co13 125.61(12)
B27 C22 Co13 66.88(9)
B26 C22 Co13 125.65(12)
C21 C22 H22 121.9(11)
B211 C22 H22 116.1(11)
B27 C22 H22 117.8(11)
B26 C22 H22 115.6(11)
Co13 C22 H22 106.5(11)
C21 B24 B29 103.47(14)
C21 B24 B25 57.84(11)
B29 B24 B25 59.39(11)
C21 B24 B28 106.38(13)
B29 B24 B28 60.41(11)
B25 B24 B28 108.96(14)
C21 B24 Co13 64.07(8)
B29 B24 Co13 118.58(12)
B25 B24 Co13 117.30(12)
B28 B24 Co13 66.53(8)
C21 B24 H24 119.6(9)
B29 B24 H24 123.2(9)
B25 B24 H24 114.5(9)
B28 B24 H24 128.4(9)
Co13 B24 H24 113.0(9)
C21 B25 B26 59.69(11)
C21 B25 B29 103.82(14)
B26 B25 B29 108.05(15)
C21 B25 B210 104.60(15)
B26 B25 B210 59.67(12)
B29 B25 B210 60.13(12)
C21 B25 B24 58.06(10)
B26 B25 B24 108.53(14)
B29 B25 B24 59.63(11)
B210 B25 B24 107.83(14)
C21 B25 H25 117.1(10)
B26 B25 H25 117.7(10)
B29 B25 H25 129.3(10)
B210 B25 H25 128.4(10)
B24 B25 H25 119.3(10)
C22 B26 C21 56.07(10)
C22 B26 B211 57.93(12)
C21 B26 B211 103.24(14)
C22 B26 B210 104.05(14)
C21 B26 B210 104.11(14)
B211 B26 B210 60.31(13)
C22 B26 B25 103.56(14)
C21 B26 B25 58.05(11)
B211 B26 B25 108.26(15)
B210 B26 B25 60.65(13)
C22 B26 H26 116.4(10)
C21 B26 H26 116.5(10)
B211 B26 H26 124.8(10)
B210 B26 H26 133.6(10)
B25 B26 H26 124.6(11)
C22 B27 B212 102.57(14)
C22 B27 B211 57.20(11)
B212 B27 B211 59.13(11)
C22 B27 B28 105.48(13)
B212 B27 B28 59.95(11)
B211 B27 B28 107.95(14)
C22 B27 Co13 63.86(9)
B212 B27 Co13 118.61(12)
B211 B27 Co13 116.66(12)
B28 B27 Co13 66.98(9)
C22 B27 H27 118.3(11)
B212 B27 H27 123.7(11)
B211 B27 H27 112.8(11)
B28 B27 H27 131.4(11)
Co13 B27 H27 113.7(11)
C23 B28 B212 121.13(14)
C23 B28 B29 117.25(14)
B212 B28 B29 59.47(11)
C23 B28 B24 121.73(13)
B212 B28 B24 105.45(13)
B29 B28 B24 58.85(11)
C23 B28 B27 127.79(14)
B212 B28 B27 58.99(11)
B29 B28 B27 105.87(13)
B24 B28 B27 104.85(13)
C23 B28 Co13 117.60(11)
B212 B28 Co13 113.86(11)
B29 B28 Co13 114.54(11)
B24 B28 Co13 63.36(8)
B27 B28 Co13 62.40(8)
B25 B29 B24 60.98(11)
B25 B29 B210 60.29(12)
B24 B29 B210 109.03(15)
B25 B29 B212 107.82(14)
B24 B29 B212 107.39(14)
B210 B29 B212 59.90(12)
B25 B29 B28 110.50(14)
B24 B29 B28 60.73(11)
B210 B29 B28 109.85(14)
B212 B29 B28 60.08(11)
B25 B29 H29 118.4(10)
B24 B29 H29 123.0(10)
B210 B29 H29 118.0(10)
B212 B29 H29 123.0(10)
B28 B29 H29 123.4(10)
B26 B210 B211 59.78(12)
B26 B210 B29 107.62(15)
B211 B210 B29 107.60(14)
B26 B210 B212 107.75(15)
B211 B210 B212 59.73(12)
B29 B210 B212 60.20(11)
B26 B210 B25 59.68(12)
B211 B210 B25 107.09(15)
B29 B210 B25 59.58(12)
B212 B210 B25 107.50(14)
B26 B210 H210 123.1(12)
B211 B210 H210 119.0(13)
B29 B210 H210 123.0(12)
B212 B210 H210 118.5(12)
B25 B210 H210 126.3(13)
C22 B211 B26 59.76(12)
C22 B211 B212 104.13(14)
B26 B211 B212 108.34(15)
C22 B211 B210 105.12(15)
B26 B211 B210 59.91(13)
B212 B211 B210 60.35(12)
C22 B211 B27 58.69(11)
B26 B211 B27 109.38(14)
B212 B211 B27 59.66(11)
B210 B211 B27 108.62(14)
C22 B211 H211 120.3(11)
B26 B211 H211 116.9(11)
B212 B211 H211 127.7(11)
B210 B211 H211 124.0(11)
B27 B211 H211 121.8(11)
B211 B212 B27 61.21(12)
B211 B212 B210 59.92(12)
B27 B212 B210 109.53(15)
B211 B212 B29 107.52(15)
B27 B212 B29 108.26(14)
B210 B212 B29 59.90(12)
B211 B212 B28 110.50(14)
B27 B212 B28 61.06(11)
B210 B212 B28 110.15(14)
B29 B212 B28 60.45(11)
B211 B212 H212 119.2(11)
B27 B212 H212 117.9(11)
B210 B212 H212 122.6(11)
B29 B212 H212 125.4(11)
B28 B212 H212 120.0(11)
B28 C23 P1 122.75(12)
B28 C23 H23A 106.6
P1 C23 H23A 106.6
B28 C23 H23B 106.6
P1 C23 H23B 106.6
H23A C23 H23B 106.6
C13 O1 B18 121.96(16)
C210 P1 C24 111.62(8)
C210 P1 C23 111.73(8)
C24 P1 C23 113.02(8)
C210 P1 C216 107.41(8)
C24 P1 C216 105.22(8)
C23 P1 C216 107.37(8)
C29 C24 C25 119.94(16)
C29 C24 P1 123.12(13)
C25 C24 P1 116.89(13)
C26 C25 C24 120.09(16)
C26 C25 H25A 120.0
C24 C25 H25A 120.0
C25 C26 C27 120.06(18)
C25 C26 H26A 120.0
C27 C26 H26A 120.0
C28 C27 C26 120.25(18)
C28 C27 H27A 119.9
C26 C27 H27A 119.9
C27 C28 C29 120.26(17)
C27 C28 H28 119.9
C29 C28 H28 119.9
C24 C29 C28 119.40(17)
C24 C29 H29A 120.3
C28 C29 H29A 120.3
C211 C210 C215 120.02(17)
C211 C210 P1 119.57(13)
C215 C210 P1 120.21(14)
C212 C211 C210 119.92(19)
C212 C211 H21A 120.0
C210 C211 H21A 120.0
C213 C212 C211 120.1(2)
C213 C212 H21B 120.0
C211 C212 H21B 120.0
C212 C213 C214 120.42(19)
C212 C213 H213 119.8
C214 C213 H213 119.8
C213 C214 C215 120.06(19)
C213 C214 H214 120.0
C215 C214 H214 120.0
C214 C215 C210 119.50(19)
C214 C215 H215 120.2
C210 C215 H215 120.2
C221 C216 C217 119.07(15)
C221 C216 P1 119.91(13)
C217 C216 P1 121.02(13)
C218 C217 C216 119.73(16)
C218 C217 H217 120.1
C216 C217 H217 120.1
C219 C218 C217 120.66(17)
C219 C218 H218 119.7
C217 C218 H218 119.7
C218 C219 C220 119.86(17)
C218 C219 H219 120.1
C220 C219 H219 120.1
C221 C220 C219 120.06(17)
C221 C220 H220 120.0
C219 C220 H220 120.0
C220 C221 C216 120.59(16)
C220 C221 H221 119.7
C216 C221 H221 119.7
C32 C31 B312 111.37(15)
C32 C31 B34 111.95(14)
B312 C31 B34 63.89(12)
C32 C31 B36 61.87(12)
B312 C31 B36 62.56(13)
B34 C31 B36 116.28(15)
C32 C31 Co23 67.13(9)
B312 C31 Co23 125.20(13)
B34 C31 Co23 66.93(9)
B36 C31 Co23 125.50(13)
C32 C31 H31 118.2(13)
B312 C31 H31 115.9(12)
B34 C31 H31 123.3(13)
B36 C31 H31 109.6(13)
Co23 C31 H31 110.3(12)
C31 C32 B37 112.29(14)
C31 C32 B35 112.07(15)
B37 C32 B35 64.17(12)
C31 C32 B36 62.05(12)
B37 C32 B36 116.37(15)
B35 C32 B36 62.61(12)
C31 C32 Co23 66.37(9)
B37 C32 Co23 67.61(9)
B35 C32 Co23 126.06(12)
B36 C32 Co23 124.96(13)
C31 C32 H32 117.9(12)
B37 C32 H32 122.4(12)
B35 C32 H32 116.4(12)
B36 C32 H32 111.0(12)
Co23 C32 H32 108.9(12)
C31 B34 B39 102.81(14)
C31 B34 B312 57.45(11)
B39 B34 B312 59.31(12)
C31 B34 B38 105.29(14)
B39 B34 B38 60.00(11)
B312 B34 B38 108.12(15)
C31 B34 Co23 64.31(9)
B39 B34 Co23 117.91(13)
B312 B34 Co23 117.09(13)
B38 B34 Co23 65.91(9)
C31 B34 H34 119.4(12)
B39 B34 H34 121.8(12)
B312 B34 H34 111.8(12)
B38 B34 H34 131.2(12)
Co23 B34 H34 115.9(12)
C32 B35 B311 103.54(14)
C32 B35 B36 59.32(12)
B311 B35 B36 108.16(16)
C32 B35 B310 104.10(15)
B311 B35 B310 59.99(12)
B36 B35 B310 59.86(13)
C32 B35 B37 57.77(11)
B311 B35 B37 59.94(11)
B36 B35 B37 108.34(15)
B310 B35 B37 107.84(15)
C32 B35 H35 118.6(10)
B311 B35 H35 126.5(10)
B36 B35 H35 120.8(10)
B310 B35 H35 129.4(10)
B37 B35 H35 117.0(10)
C32 B36 C31 56.08(11)
C32 B36 B312 102.83(14)
C31 B36 B312 57.63(12)
C32 B36 B35 58.07(11)
C31 B36 B35 103.64(14)
B312 B36 B35 108.10(16)
C32 B36 B310 103.48(15)
C31 B36 B310 103.63(15)
B312 B36 B310 60.30(13)
B35 B36 B310 60.29(13)
C32 B36 H36 119.4(11)
C31 B36 H36 120.1(11)
B312 B36 H36 125.2(11)
B35 B36 H36 123.1(11)
B310 B36 H36 130.4(11)
C32 B37 B311 103.10(14)
C32 B37 B35 58.05(11)
B311 B37 B35 59.09(11)
C32 B37 B38 106.39(14)
B311 B37 B38 60.55(11)
B35 B37 B38 109.17(14)
C32 B37 Co23 64.45(9)
B311 B37 Co23 118.07(13)
B35 B37 Co23 117.76(13)
B38 B37 Co23 65.98(9)
C32 B37 H37 120.8(9)
B311 B37 H37 122.4(9)
B35 B37 H37 114.4(9)
B38 B37 H37 127.5(9)
Co23 B37 H37 113.8(9)
O2 B38 B311 119.30(15)
O2 B38 B39 120.22(15)
B311 B38 B39 59.28(12)
O2 B38 B37 124.56(15)
B311 B38 B37 58.62(11)
B39 B38 B37 104.89(14)
O2 B38 B34 125.97(15)
B311 B38 B34 104.74(13)
B39 B38 B34 58.22(11)
B37 B38 B34 103.99(13)
O2 B38 Co23 117.61(12)
B311 B38 Co23 114.21(12)
B39 B38 Co23 113.23(12)
B37 B38 Co23 63.37(9)
B34 B38 Co23 62.24(8)
B312 B39 B310 60.18(13)
B312 B39 B34 60.45(12)
B310 B39 B34 109.10(15)
B312 B39 B311 107.21(15)
B310 B39 B311 59.45(12)
B34 B39 B311 108.24(14)
B312 B39 B38 110.46(15)
B310 B39 B38 109.76(15)
B34 B39 B38 61.78(11)
B311 B39 B38 60.22(11)
B312 B39 H39 122.6(10)
B310 B39 H39 119.0(10)
B34 B39 H39 123.8(10)
B311 B39 H39 120.0(10)
B38 B39 H39 120.2(10)
B311 B310 B36 107.80(15)
B311 B310 B39 60.89(12)
B36 B310 B39 107.97(16)
B311 B310 B312 108.00(15)
B36 B310 B312 59.66(13)
B39 B310 B312 59.74(13)
B311 B310 B35 59.54(12)
B36 B310 B35 59.85(13)
B39 B310 B35 108.17(15)
B312 B310 B35 107.25(15)
B311 B310 H310 120.0(10)
B36 B310 H310 122.8(10)
B39 B310 H310 121.5(10)
B312 B310 H310 123.8(10)
B35 B310 H310 121.0(10)
B35 B311 B310 60.48(13)
B35 B311 B37 60.97(12)
B310 B311 B37 109.04(15)
B35 B311 B39 107.95(15)
B310 B311 B39 59.67(12)
B37 B311 B39 107.55(14)
B35 B311 B38 110.92(14)
B310 B311 B38 110.17(15)
B37 B311 B38 60.83(11)
B39 B311 B38 60.50(11)
B35 B311 H311 119.8(11)
B310 B311 H311 121.8(10)
B37 B311 H311 120.1(11)
B39 B311 H311 123.9(11)
B38 B311 H311 119.7(11)
C31 B312 B36 59.81(12)
C31 B312 B39 104.44(15)
B36 B312 B39 108.55(16)
C31 B312 B310 105.09(16)
B36 B312 B310 60.04(13)
B39 B312 B310 60.08(13)
C31 B312 B34 58.66(11)
B36 B312 B34 109.67(15)
B39 B312 B34 60.23(12)
B310 B312 B34 108.84(16)
C31 B312 H312 117.5(10)
B36 B312 H312 119.8(10)
B39 B312 H312 126.9(10)
B310 B312 H312 129.1(10)
B34 B312 H312 116.4(10)
O2 C33 H33A 109.5
O2 C33 H33B 109.5
H33A C33 H33B 109.5
O2 C33 H33C 109.5
H33A C33 H33C 109.5
H33B C33 H33C 109.5
C42 C41 B45 111.43(14)
C42 C41 B44 111.63(13)
B45 C41 B44 64.10(11)
C42 C41 B46 62.17(11)
B45 C41 B46 61.74(11)
B44 C41 B46 115.30(14)
C42 C41 Co23 66.54(8)
B45 C41 Co23 126.06(11)
B44 C41 Co23 67.56(9)
B46 C41 Co23 125.12(11)
C42 C41 H41 117.5(10)
B45 C41 H41 116.3(10)
B44 C41 H41 124.2(10)
B46 C41 H41 110.0(10)
Co23 C41 H41 109.8(10)
C41 C42 B411 111.60(13)
C41 C42 B47 111.91(13)
B411 C42 B47 64.31(11)
C41 C42 B46 62.27(11)
B411 C42 B46 62.01(11)
B47 C42 B46 116.01(13)
C41 C42 Co23 67.12(8)
B411 C42 Co23 125.66(11)
B47 C42 Co23 66.85(8)
B46 C42 Co23 125.76(11)
C41 C42 H42 115.8(11)
B411 C42 H42 119.3(11)
B47 C42 H42 123.7(11)
B46 C42 H42 111.6(11)
Co23 C42 H42 106.7(11)
C41 B44 B49 103.56(13)
C41 B44 B45 57.85(10)
B49 B44 B45 59.26(11)
C41 B44 B48 105.86(13)
B49 B44 B48 60.44(11)
B45 B44 B48 108.41(14)
C41 B44 Co23 64.27(9)
B49 B44 Co23 118.96(12)
B45 B44 Co23 117.50(12)
B48 B44 Co23 66.41(9)
C41 B44 H44 119.7(11)
B49 B44 H44 123.3(11)
B45 B44 H44 115.1(10)
B48 B44 H44 128.6(10)
Co23 B44 H44 112.2(11)
C41 B45 B46 60.14(11)
C41 B45 B49 103.97(13)
B46 B45 B49 108.48(14)
C41 B45 B410 105.16(14)
B46 B45 B410 59.76(12)
B49 B45 B410 60.52(12)
C41 B45 B44 58.05(11)
B46 B45 B44 108.99(14)
B49 B45 B44 59.58(11)
B410 B45 B44 108.30(14)
C41 B45 H45 118.3(10)
B46 B45 H45 119.7(10)
B49 B45 H45 126.8(10)
B410 B45 H45 128.2(10)
B44 B45 H45 117.9(10)
C42 B46 C41 55.56(10)
C42 B46 B45 103.21(13)
C41 B46 B45 58.12(11)
C42 B46 B411 57.86(10)
C41 B46 B411 102.89(13)
B45 B46 B411 108.36(14)
C42 B46 B410 104.36(13)
C41 B46 B410 104.37(14)
B45 B46 B410 60.73(12)
B411 B46 B410 60.76(11)
C42 B46 H46 118.1(10)
C41 B46 H46 116.2(10)
B45 B46 H46 122.7(10)
B411 B46 H46 126.5(10)
B410 B46 H46 132.6(10)
C42 B47 B412 102.68(13)
C42 B47 B411 57.55(10)
B412 B47 B411 59.06(11)
C42 B47 B48 105.45(13)
B412 B47 B48 59.29(11)
B411 B47 B48 107.45(13)
C42 B47 Co23 64.53(8)
B412 B47 Co23 118.30(12)
B411 B47 Co23 117.51(11)
B48 B47 Co23 66.83(9)
C42 B47 H47 118.5(11)
B412 B47 H47 124.1(11)
B411 B47 H47 113.4(10)
B48 B47 H47 131.1(10)
Co23 B47 H47 113.0(10)
C43 B48 B412 120.42(14)
C43 B48 B49 117.68(14)
B412 B48 B49 59.90(11)
C43 B48 B44 122.37(14)
B412 B48 B44 105.95(13)
B49 B48 B44 58.85(11)
C43 B48 B47 126.66(14)
B412 B48 B47 59.63(10)
B49 B48 B47 106.63(13)
B44 B48 B47 104.97(12)
C43 B48 Co23 116.73(12)
B412 B48 Co23 114.85(11)
B49 B48 Co23 115.08(11)
B44 B48 Co23 63.48(9)
B47 B48 Co23 62.51(8)
B45 B49 B44 61.17(11)
B45 B49 B410 60.09(12)
B44 B49 B410 109.22(14)
B45 B49 B412 107.39(14)
B44 B49 B412 107.12(14)
B410 B49 B412 59.96(11)
B45 B49 B48 110.16(14)
B44 B49 B48 60.71(11)
B410 B49 B48 109.47(14)
B412 B49 B48 59.54(11)
B45 B49 H49 123.2(9)
B44 B49 H49 119.4(10)
B410 B49 H49 124.1(10)
B412 B49 H49 122.6(10)
B48 B49 H49 117.1(10)
B46 B410 B45 59.51(11)
B46 B410 B411 59.57(11)
B45 B410 B411 106.49(14)
B46 B410 B49 107.38(14)
B45 B410 B49 59.39(11)
B411 B410 B49 107.24(14)
B46 B410 B412 107.32(14)
B45 B410 B412 106.95(14)
B411 B410 B412 59.48(11)
B49 B410 B412 60.10(11)
B46 B410 H410 121.8(12)
B45 B410 H410 124.7(11)
B411 B410 H410 120.4(12)
B49 B410 H410 123.4(12)
B412 B410 H410 121.0(11)
C42 B411 B46 60.13(11)
C42 B411 B412 103.92(13)
B46 B411 B412 108.13(14)
C42 B411 B410 105.25(14)
B46 B411 B410 59.66(11)
B412 B411 B410 60.41(11)
C42 B411 B47 58.14(10)
B46 B411 B47 109.34(14)
B412 B411 B47 60.08(11)
B410 B411 B47 109.07(14)
C42 B411 H411 117.4(11)
B46 B411 H411 119.1(10)
B412 B411 H411 128.0(10)
B410 B411 H411 128.4(11)
B47 B411 H411 117.4(10)
B411 B412 B48 110.34(14)
B411 B412 B410 60.10(11)
B48 B412 B410 110.30(14)
B411 B412 B47 60.85(11)
B48 B412 B47 61.08(11)
B410 B412 B47 109.44(13)
B411 B412 B49 107.60(14)
B48 B412 B49 60.56(11)
B410 B412 B49 59.94(11)
B47 B412 B49 108.28(13)
B411 B412 H412 119.5(10)
B48 B412 H412 121.7(10)
B410 B412 H412 119.6(10)
B47 B412 H412 121.1(10)
B49 B412 H412 123.3(10)
B38 O2 C33 121.16(14)
C43 P2 C410 113.87(8)
C43 P2 C44 112.96(8)
C410 P2 C44 108.26(9)
C43 P2 C416 106.35(8)
C410 P2 C416 107.52(8)
C44 P2 C416 107.56(9)
B48 C43 P2 124.76(12)
B48 C43 H43A 106.1
P2 C43 H43A 106.1
B48 C43 H43B 106.1
P2 C43 H43B 106.1
H43A C43 H43B 106.3
C45 C44 C49 119.80(18)
C45 C44 P2 119.55(15)
C49 C44 P2 120.63(15)
C46 C45 C44 119.8(2)
C46 C45 H45A 120.1
C44 C45 H45A 120.1
C47 C46 C45 120.2(2)
C47 C46 H46A 119.9
C45 C46 H46A 119.9
C48 C47 C46 120.2(2)
C48 C47 H47A 119.9
C46 C47 H47A 119.9
C47 C48 C49 120.3(2)
C47 C48 H48 119.8
C49 C48 H48 119.8
C48 C49 C44 119.6(2)
C48 C49 H49A 120.2
C44 C49 H49A 120.2
C411 C410 C415 119.79(17)
C411 C410 P2 121.95(14)
C415 C410 P2 118.26(14)
C410 C411 C412 119.43(18)
C410 C411 H41A 120.3
C412 C411 H41A 120.3
C413 C412 C411 120.3(2)
C413 C412 H41B 119.8
C411 C412 H41B 119.8
C414 C413 C412 119.97(19)
C414 C413 H413 120.0
C412 C413 H413 120.0
C415 C414 C413 119.99(19)
C415 C414 H414 120.0
C413 C414 H414 120.0
C414 C415 C410 120.44(19)
C414 C415 H415 119.8
C410 C415 H415 119.8
C417 C416 C421 118.80(17)
C417 C416 P2 119.00(14)
C421 C416 P2 122.15(15)
C418 C417 C416 120.62(19)
C418 C417 H417 119.7
C416 C417 H417 119.7
C419 C418 C417 120.1(2)
C419 C418 H418 120.0
C417 C418 H418 120.0
C420 C419 C418 119.94(19)
C420 C419 H419 120.0
C418 C419 H419 120.0
C419 C420 C421 120.7(2)
C419 C420 H420 119.7
C421 C420 H420 119.7
C420 C421 C416 119.86(19)
C420 C421 H421 120.1
C416 C421 H421 120.1

loop_
_geom_bond_atom_site_label_1
_geom_bond_atom_site_label_2
_geom_bond_distance
Co13 C22 2.0340(17)
Co13 C12 2.0364(17)
Co13 C11 2.0416(17)
Co13 C21 2.0491(17)
Co13 B27 2.084(2)
Co13 B17 2.0845(19)
Co13 B14 2.105(2)
Co13 B24 2.1088(19)
Co13 B18 2.137(2)
Co13 B28 2.1642(19)
Co23 C31 2.0408(17)
Co23 C42 2.0450(17)
Co23 C32 2.0526(17)
Co23 C41 2.0540(16)
Co23 B47 2.0828(19)
Co23 B34 2.083(2)
Co23 B37 2.104(2)
Co23 B44 2.107(2)
Co23 B38 2.1494(19)
Co23 B48 2.1584(19)
C11 C12 1.618(2)
C11 B15 1.688(3)
C11 B14 1.689(3)
C11 B16 1.727(3)
C11 H11 0.90(2)
C12 B111 1.687(3)
C12 B17 1.704(3)
C12 B16 1.742(3)
C12 H12 0.94(2)
B14 B19 1.777(3)
B14 B15 1.793(3)
B14 B18 1.813(3)
B14 H14 1.105(19)
B15 B16 1.750(3)
B15 B19 1.761(3)
B15 B110 1.775(3)
B15 H15 1.07(2)
B16 B110 1.765(3)
B16 B111 1.769(3)
B16 H16 0.99(2)
B17 B112 1.776(3)
B17 B111 1.802(3)
B17 B18 1.837(3)
B17 H17 1.092(19)
B18 O1 1.411(2)
B18 B19 1.816(3)
B18 B112 1.824(3)
B19 B110 1.783(3)
B19 B112 1.804(3)
B19 H19 1.18(2)
B110 B111 1.771(3)
B110 B112 1.782(3)
B110 H110 1.07(2)
B111 B112 1.772(3)
B111 H111 1.07(2)
B112 H112 1.060(19)
C13 O1 1.396(2)
C13 H13A 0.9600
C13 H13B 0.9600
C13 H13C 0.9600
C21 C22 1.619(2)
C21 B25 1.694(3)
C21 B24 1.698(2)
C21 B26 1.724(3)
C21 H21 0.960(19)
C22 B211 1.689(3)
C22 B27 1.717(3)
C22 B26 1.722(3)
C22 H22 0.972(19)
B24 B29 1.776(3)
B24 B25 1.800(3)
B24 B28 1.810(3)
B24 H24 1.125(18)
B25 B26 1.767(3)
B25 B29 1.772(3)
B25 B210 1.784(3)
B25 H25 1.13(2)
B26 B211 1.765(3)
B26 B210 1.767(3)
B26 H26 1.10(2)
B27 B212 1.780(3)
B27 B211 1.808(3)
B27 B28 1.818(3)
B27 H27 1.07(2)
B28 C23 1.617(2)
B28 B212 1.798(3)
B28 B29 1.805(3)
B29 B210 1.781(3)
B29 B212 1.787(3)
B29 H29 1.089(19)
B210 B211 1.774(3)
B210 B212 1.781(3)
B210 H210 1.04(2)
B211 B212 1.770(3)
B211 H211 1.06(2)
B212 H212 1.07(2)
C23 P1 1.7960(16)
C23 H23A 0.9700
C23 H23B 0.9700
P1 C210 1.7919(17)
P1 C24 1.7956(17)
P1 C216 1.8112(16)
C24 C29 1.389(2)
C24 C25 1.399(2)
C25 C26 1.375(3)
C25 H25A 0.9300
C26 C27 1.388(3)
C26 H26A 0.9300
C27 C28 1.380(3)
C27 H27A 0.9300
C28 C29 1.394(3)
C28 H28 0.9300
C29 H29A 0.9300
C210 C211 1.391(3)
C210 C215 1.395(2)
C211 C212 1.381(3)
C211 H21A 0.9300
C212 C213 1.380(3)
C212 H21B 0.9300
C213 C214 1.385(3)
C213 H213 0.9300
C214 C215 1.386(3)
C214 H214 0.9300
C215 H215 0.9300
C216 C221 1.392(2)
C216 C217 1.398(2)
C217 C218 1.389(2)
C217 H217 0.9300
C218 C219 1.377(3)
C218 H218 0.9300
C219 C220 1.386(3)
C219 H219 0.9300
C220 C221 1.383(3)
C220 H220 0.9300
C221 H221 0.9300
C31 C32 1.616(3)
C31 B312 1.681(3)
C31 B34 1.703(3)
C31 B36 1.720(3)
C31 H31 0.91(2)
C32 B37 1.689(3)
C32 B35 1.694(3)
C32 B36 1.717(3)
C32 H32 0.96(2)
B34 B39 1.786(3)
B34 B312 1.790(3)
B34 B38 1.852(3)
B34 H34 1.09(2)
B35 B311 1.764(3)
B35 B36 1.773(3)
B35 B310 1.781(3)
B35 B37 1.797(3)
B35 H35 1.056(19)
B36 B312 1.766(3)
B36 B310 1.773(3)
B36 H36 1.08(2)
B37 B311 1.779(3)
B37 B38 1.820(3)
B37 H37 1.117(18)
B38 O2 1.412(2)
B38 B311 1.815(3)
B38 B39 1.820(3)
B39 B312 1.770(3)
B39 B310 1.776(3)
B39 B311 1.798(3)
B39 H39 1.079(19)
B310 B311 1.772(3)
B310 B312 1.778(3)
B310 H310 1.113(19)
B311 H311 1.09(2)
B312 H312 1.096(19)
C33 O2 1.421(2)
C33 H33A 0.9600
C33 H33B 0.9600
C33 H33C 0.9600
C41 C42 1.613(2)
C41 B45 1.695(3)
C41 B44 1.699(3)
C41 B46 1.731(3)
C41 H41 1.002(18)
C42 B411 1.689(3)
C42 B47 1.700(2)
C42 B46 1.730(3)
C42 H42 1.01(2)
B44 B49 1.773(3)
B44 B45 1.801(3)
B44 B48 1.807(3)
B44 H44 1.11(2)
B45 B46 1.758(3)
B45 B49 1.767(3)
B45 B410 1.780(3)
B45 H45 1.098(19)
B46 B411 1.761(3)
B46 B410 1.763(3)
B46 H46 1.095(19)
B47 B412 1.790(3)
B47 B411 1.804(3)
B47 B48 1.816(3)
B47 H47 1.044(19)
B48 C43 1.625(2)
B48 B412 1.784(3)
B48 B49 1.802(3)
B49 B410 1.787(3)
B49 B412 1.790(3)
B49 H49 1.097(19)
B410 B411 1.782(3)
B410 B412 1.788(3)
B410 H410 1.08(2)
B411 B412 1.771(3)
B411 H411 1.08(2)
B412 H412 1.065(19)
P2 C43 1.7843(17)
P2 C410 1.7990(19)
P2 C44 1.8051(18)
P2 C416 1.8060(18)
C43 H43A 0.9700
C43 H43B 0.9700
C44 C45 1.389(3)
C44 C49 1.393(3)
C45 C46 1.387(3)
C45 H45A 0.9300
C46 C47 1.380(4)
C46 H46A 0.9300
C47 C48 1.375(4)
C47 H47A 0.9300
C48 C49 1.389(3)
C48 H48 0.9300
C49 H49A 0.9300
C410 C411 1.386(3)
C410 C415 1.398(2)
C411 C412 1.392(3)
C411 H41A 0.9300
C412 C413 1.387(3)
C412 H41B 0.9300
C413 C414 1.385(3)
C413 H413 0.9300
C414 C415 1.373(3)
C414 H414 0.9300
C415 H415 0.9300
C416 C417 1.389(3)
C416 C421 1.395(3)
C417 C418 1.384(3)
C417 H417 0.9300
C418 C419 1.376(3)
C418 H418 0.9300
C419 C420 1.371(3)
C419 H419 0.9300
C420 C421 1.386(3)
C420 H420 0.9300
C421 H421 0.9300

loop_
_platon_squeeze_void_nr
_platon_squeeze_void_average_x
_platon_squeeze_void_average_y
_platon_squeeze_void_average_z
_platon_squeeze_void_volume
_platon_squeeze_void_count_electrons
_platon_squeeze_void_content
1 0.021 0.608 -0.003 8 0 ' '
2 0.479 0.892 0.003 8 0 ' '
3 0.521 0.108 -0.003 8 0 ' '
4 0.979 0.392 0.003 8 0 ' '
5 0.215 0.966 0.093 182 53 ' '
6 0.715 0.466 0.093 182 53 ' '
7 0.144 0.126 0.174 21 1 ' '
8 0.644 0.626 0.174 21 1 ' '
9 0.000 0.404 0.250 20 1 ' '
10 0.500 0.904 0.250 20 1 ' '
11 0.355 0.626 0.327 22 2 ' '
12 0.855 0.126 0.327 22 2 ' '
13 0.284 0.465 0.407 181 52 ' '
14 0.784 0.965 0.407 181 52 ' '
15 0.021 0.392 0.497 8 0 ' '
16 0.521 0.892 0.497 8 0 ' '
17 0.479 0.108 0.503 8 0 ' '
18 0.979 0.608 0.503 8 0 ' '
19 0.215 0.034 0.593 182 53 ' '
20 0.715 0.534 0.593 182 53 ' '
21 0.144 0.874 0.674 21 1 ' '
22 0.644 0.374 0.674 21 1 ' '
23 0.000 0.596 0.750 20 1 ' '
24 0.500 0.096 0.750 20 1 ' '
25 0.355 0.374 0.827 22 2 ' '
26 0.855 0.874 0.827 22 2 ' '
27 0.284 0.535 0.907 181 52 ' '
28 0.784 0.035 0.907 181 52 ' '
